data_2217014
loop_
_publ_author_name
'Licai Zhu'
'Hebing Zhu'
'Feng Sun'

_publ_section_title
Poly[[diaquanickel(II)]-\m~2~-4,4'-bipyridine-\k^2^<i>N</i>:<i>N</i>'-\m-<i>p</i>-phenylenedioxydiacetato-\k^2^<i>O</i>:<i>O</i>']
_journal_coeditor_code DN2287
_journal_issue 1
_journal_name_full 'Acta Crystallographica Section E'
_journal_page_first m57
_journal_page_last m57
_journal_paper_doi 10.1107/S1600536807062794
_journal_volume 64
_journal_year 2008
_chemical_formula_iupac '[Ni (C10 H8 O6) (C10 H8 N2) (H2 O)2]'
_chemical_formula_moiety 'C20 H20 N2 Ni O8'
_chemical_formula_sum 'C20 H20 N2 Ni O8'
_chemical_formula_weight 475.09
_chemical_name_systematic
;
Poly[[diaquanickel(II)]-\m~2~-4,4'-bipyridine-\k^2^N:N'-
\m-p-phenylenedioxydiacetato-\k^2^O:O']
;
_space_group_IT_number 2
_symmetry_cell_setting triclinic
_symmetry_space_group_name_Hall '-P 1'
_symmetry_space_group_name_H-M 'P -1'
_atom_sites_solution_hydrogens geom
_atom_sites_solution_primary direct
_atom_sites_solution_secondary difmap
_audit_creation_method SHELXL97
_cell_angle_alpha 106.1570(10)
_cell_angle_beta 96.8180(10)
_cell_angle_gamma 97.3410(10)
_cell_formula_units_Z 1
_cell_length_a 5.75410(10)
_cell_length_b 8.17040(10)
_cell_length_c 10.6437(2)
_cell_measurement_reflns_used 1800
_cell_measurement_temperature 293(2)
_cell_measurement_theta_max 28.00
_cell_measurement_theta_min 1.36
_cell_volume 470.399(14)
_computing_cell_refinement 'SAINT (Bruker, 2004)'
_computing_data_collection 'APEX2 (Bruker, 2004)'
_computing_data_reduction 'SAINT (Bruker, 2004)'
_computing_molecular_graphics
;
ORTEPIII within PLATON (Spek, 2003) and CAMERON (Watkin <i>et al.</i>,
1993)
;
_computing_publication_material 'SHELXL97 (Sheldrick, 1997)'
_computing_structure_refinement 'SHELXL97 (Sheldrick, 1997)'
_computing_structure_solution 'SHELXS97 (Sheldrick, 1997)'
_diffrn_ambient_temperature 293(2)
_diffrn_measured_fraction_theta_full 0.998
_diffrn_measured_fraction_theta_max 0.998
_diffrn_measurement_device_type 'Bruker APEXII area-detector'
_diffrn_measurement_method '\f and \w'
_diffrn_radiation_monochromator graphite
_diffrn_radiation_source 'fine-focus sealed tube'
_diffrn_radiation_type MoK\a
_diffrn_radiation_wavelength 0.71073
_diffrn_reflns_av_R_equivalents 0.0259
_diffrn_reflns_av_sigmaI/netI 0.0269
_diffrn_reflns_limit_h_max 7
_diffrn_reflns_limit_h_min -7
_diffrn_reflns_limit_k_max 10
_diffrn_reflns_limit_k_min -8
_diffrn_reflns_limit_l_max 13
_diffrn_reflns_limit_l_min -13
_diffrn_reflns_number 6907
_diffrn_reflns_theta_full 26.50
_diffrn_reflns_theta_max 26.50
_diffrn_reflns_theta_min 2.02
_diffrn_standards_number 0
_exptl_absorpt_coefficient_mu 1.087
_exptl_absorpt_correction_T_max 0.8201
_exptl_absorpt_correction_T_min 0.7653
_exptl_absorpt_correction_type multi-scan
_exptl_absorpt_process_details '(SADABS; Bruker, 2004)'
_exptl_crystal_colour green
_exptl_crystal_density_diffrn 1.677
_exptl_crystal_density_method 'not measured'
_exptl_crystal_description block
_exptl_crystal_F_000 246
_exptl_crystal_size_max 0.26
_exptl_crystal_size_mid 0.23
_exptl_crystal_size_min 0.19
_refine_diff_density_max 0.320
_refine_diff_density_min -0.380
_refine_ls_extinction_method none
_refine_ls_goodness_of_fit_ref 1.077
_refine_ls_hydrogen_treatment constr
_refine_ls_matrix_type full
_refine_ls_number_parameters 142
_refine_ls_number_reflns 1952
_refine_ls_number_restraints 0
_refine_ls_restrained_S_all 1.077
_refine_ls_R_factor_all 0.0381
_refine_ls_R_factor_gt 0.0335
_refine_ls_shift/su_max 0.000
_refine_ls_shift/su_mean 0.000
_refine_ls_structure_factor_coef Fsqd
_refine_ls_weighting_details 'calc w = 1/[\s^2^(Fo^2^)+(0.0346P)^2^+0.4701P] where P=(Fo^2^+2Fc^2^)/3'
_refine_ls_weighting_scheme calc
_refine_ls_wR_factor_gt 0.0833
_refine_ls_wR_factor_ref 0.0860
_reflns_number_gt 1769
_reflns_number_total 1952
_reflns_threshold_expression I>2\s(I)
_cod_data_source_file dn2287.cif
_cod_data_source_block I
_cod_original_cell_volume 470.400(10)
_cod_database_code 2217014
_cod_database_fobs_code 2217014

loop_
_symmetry_equiv_pos_as_xyz
'x, y, z'
'-x, -y, -z'

loop_
_atom_site_type_symbol
_atom_site_label
_atom_site_fract_x
_atom_site_fract_y
_atom_site_fract_z
_atom_site_U_iso_or_equiv
_atom_site_adp_type
_atom_site_calc_flag
_atom_site_refinement_flags
_atom_site_occupancy
C C1 0.1666(4) 0.7074(3) 0.7930(2) 0.0318(6) Uani d . 1
H H1 0.2876 0.7217 0.8633 0.038 Uiso calc R 1
C C2 0.1734(4) 0.5879(3) 0.6736(2) 0.0314(6) Uani d . 1
H H2 0.2965 0.5240 0.6655 0.038 Uiso calc R 1
C C3 -0.0019(4) 0.5624(3) 0.5655(2) 0.0201(5) Uani d . 1
C C4 -0.1819(4) 0.6612(3) 0.5876(2) 0.0262(5) Uani d . 1
H H4 -0.3058 0.6487 0.5192 0.031 Uiso calc R 1
C C5 -0.1772(4) 0.7772(3) 0.7101(2) 0.0264(5) Uani d . 1
H H5 -0.3005 0.8405 0.7218 0.032 Uiso calc R 1
C C6 0.1281(4) 0.7277(3) 1.1257(2) 0.0253(5) Uani d . 1
C C7 0.3161(5) 0.6440(3) 1.1868(3) 0.0327(6) Uani d . 1
H H7A 0.2457 0.5854 1.2444 0.039 Uiso calc R 1
H H7B 0.3633 0.5572 1.1163 0.039 Uiso calc R 1
C C8 0.5001(4) 0.8782(3) 1.3782(2) 0.0273(5) Uani d . 1
C C9 0.6973(4) 1.0042(3) 1.4391(3) 0.0315(6) Uani d . 1
H H9 0.8307 1.0079 1.3978 0.038 Uiso calc R 1
C C10 0.6996(4) 1.1242(3) 1.5598(3) 0.0315(6) Uani d . 1
H H10 0.8344 1.2067 1.5997 0.038 Uiso calc R 1
N N1 -0.0044(3) 0.8038(2) 0.81332(18) 0.0227(4) Uani d . 1
Ni Ni1 0.0000 1.0000 1.0000 0.02315(14) Uani d S 1
O O1 0.2019(3) 0.8651(2) 1.09891(15) 0.0251(4) Uani d . 1
O O2 -0.0799(3) 0.6527(2) 1.1047(2) 0.0427(5) Uani d . 1
O O3 0.5228(3) 0.7621(2) 1.26119(17) 0.0332(4) Uani d . 1
O O1W 0.3239(3) 1.1425(2) 0.98244(16) 0.0289(4) Uani d . 1
H H1W 0.2733 1.2183 0.9556 0.043 Uiso d R 1
H H2W 0.4307 1.1122 0.9424 0.043 Uiso d R 1

loop_
_atom_site_aniso_label
_atom_site_aniso_U_11
_atom_site_aniso_U_22
_atom_site_aniso_U_33
_atom_site_aniso_U_12
_atom_site_aniso_U_13
_atom_site_aniso_U_23
C1 0.0272(12) 0.0431(15) 0.0187(12) 0.0114(11) -0.0037(9) -0.0003(11)
C2 0.0272(12) 0.0421(15) 0.0207(12) 0.0160(11) 0.0006(9) -0.0009(11)
C3 0.0237(11) 0.0198(11) 0.0155(11) 0.0018(9) 0.0034(9) 0.0040(9)
C4 0.0279(12) 0.0282(12) 0.0186(11) 0.0084(9) -0.0033(9) 0.0019(9)
C5 0.0281(12) 0.0257(12) 0.0233(12) 0.0104(9) 0.0010(9) 0.0025(10)
C6 0.0307(12) 0.0254(12) 0.0201(11) 0.0100(10) 0.0063(9) 0.0040(9)
C7 0.0391(14) 0.0283(13) 0.0327(14) 0.0099(11) 0.0040(11) 0.0111(11)
C8 0.0275(11) 0.0332(13) 0.0256(12) 0.0098(10) 0.0017(9) 0.0145(10)
C9 0.0228(11) 0.0448(15) 0.0318(14) 0.0072(10) 0.0079(10) 0.0175(12)
C10 0.0246(11) 0.0379(14) 0.0326(14) 0.0008(10) 0.0026(10) 0.0142(11)
N1 0.0247(9) 0.0231(10) 0.0175(9) 0.0040(8) 0.0035(8) 0.0014(8)
Ni1 0.0242(2) 0.0247(2) 0.0187(2) 0.00564(16) 0.00278(16) 0.00319(17)
O1 0.0280(8) 0.0250(9) 0.0221(8) 0.0067(7) 0.0013(7) 0.0070(7)
O2 0.0309(10) 0.0373(11) 0.0653(14) 0.0067(8) 0.0079(9) 0.0234(10)
O3 0.0301(9) 0.0409(11) 0.0281(9) 0.0112(8) 0.0036(7) 0.0077(8)
O1W 0.0231(8) 0.0335(9) 0.0317(9) 0.0058(7) 0.0060(7) 0.0110(8)

loop_
_atom_type_symbol
_atom_type_description
_atom_type_scat_dispersion_real
_atom_type_scat_dispersion_imag
_atom_type_scat_source
C C 0.0033 0.0016 'International Tables Vol C Tables 4.2.6.8 and 6.1.1.4'
H H 0.0000 0.0000 'International Tables Vol C Tables 4.2.6.8 and 6.1.1.4'
N N 0.0061 0.0033 'International Tables Vol C Tables 4.2.6.8 and 6.1.1.4'
O O 0.0106 0.0060 'International Tables Vol C Tables 4.2.6.8 and 6.1.1.4'
Ni Ni 0.3393 1.1124 'International Tables Vol C Tables 4.2.6.8 and 6.1.1.4'

loop_
_geom_angle_atom_site_label_1
_geom_angle_atom_site_label_2
_geom_angle_atom_site_label_3
_geom_angle_site_symmetry_1
_geom_angle_site_symmetry_3
_geom_angle
_geom_angle_publ_flag
N1 C1 C2 . . 123.6(2) ?
N1 C1 H1 . . 118.2 ?
C2 C1 H1 . . 118.2 ?
C1 C2 C3 . . 120.4(2) ?
C1 C2 H2 . . 119.8 ?
C3 C2 H2 . . 119.8 ?
C2 C3 C4 . . 115.8(2) ?
C2 C3 C3 . 2_566 122.1(2) ?
C4 C3 C3 . 2_566 122.1(2) ?
C5 C4 C3 . . 120.3(2) ?
C5 C4 H4 . . 119.8 ?
C3 C4 H4 . . 119.8 ?
N1 C5 C4 . . 123.5(2) ?
N1 C5 H5 . . 118.3 ?
C4 C5 H5 . . 118.3 ?
O2 C6 O1 . . 126.6(2) ?
O2 C6 C7 . . 116.8(2) ?
O1 C6 C7 . . 116.6(2) ?
O3 C7 C6 . . 114.3(2) ?
O3 C7 H7A . . 108.7 ?
C6 C7 H7A . . 108.7 ?
O3 C7 H7B . . 108.7 ?
C6 C7 H7B . . 108.7 ?
H7A C7 H7B . . 107.6 ?
O3 C8 C9 . . 115.9(2) ?
O3 C8 C10 . 2_678 125.3(2) ?
C9 C8 C10 . 2_678 118.8(2) ?
C10 C9 C8 . . 121.3(2) ?
C10 C9 H9 . . 119.3 ?
C8 C9 H9 . . 119.3 ?
C9 C10 C8 . 2_678 119.9(2) ?
C9 C10 H10 . . 120.0 ?
C8 C10 H10 2_678 . 120.0 ?
C1 N1 C5 . . 116.27(19) ?
C1 N1 Ni1 . . 122.60(15) ?
C5 N1 Ni1 . . 121.09(15) ?
O1 Ni1 O1 . 2_577 180.0000(10) ?
O1 Ni1 O1W . 2_577 92.17(6) ?
O1 Ni1 O1W 2_577 2_577 87.83(6) ?
O1 Ni1 O1W . . 87.83(6) y
O1 Ni1 O1W 2_577 . 92.17(6) ?
O1W Ni1 O1W 2_577 . 180.0 ?
O1 Ni1 N1 . 2_577 90.23(7) ?
O1 Ni1 N1 2_577 2_577 89.77(7) ?
O1W Ni1 N1 2_577 2_577 91.96(7) ?
O1W Ni1 N1 . 2_577 88.04(7) ?
O1 Ni1 N1 . . 89.77(7) y
O1 Ni1 N1 2_577 . 90.23(7) ?
O1W Ni1 N1 2_577 . 88.04(7) ?
O1W Ni1 N1 . . 91.96(7) y
N1 Ni1 N1 2_577 . 180.0000(10) ?
C6 O1 Ni1 . . 126.73(15) ?
C8 O3 C7 . . 117.78(19) ?
Ni1 O1W H1W . . 100.2 ?
Ni1 O1W H2W . . 131.1 ?
H1W O1W H2W . . 108.2 ?

loop_
_geom_bond_atom_site_label_1
_geom_bond_atom_site_label_2
_geom_bond_site_symmetry_2
_geom_bond_distance
_geom_bond_publ_flag
C1 N1 . 1.338(3) ?
C1 C2 . 1.379(3) ?
C1 H1 . 0.9300 ?
C2 C3 . 1.386(3) ?
C2 H2 . 0.9300 ?
C3 C4 . 1.395(3) ?
C3 C3 2_566 1.486(4) ?
C4 C5 . 1.377(3) ?
C4 H4 . 0.9300 ?
C5 N1 . 1.340(3) ?
C5 H5 . 0.9300 ?
C6 O2 . 1.237(3) ?
C6 O1 . 1.268(3) ?
C6 C7 . 1.526(3) ?
C7 O3 . 1.425(3) ?
C7 H7A . 0.9700 ?
C7 H7B . 0.9700 ?
C8 O3 . 1.372(3) ?
C8 C9 . 1.387(3) ?
C8 C10 2_678 1.392(3) ?
C9 C10 . 1.380(4) ?
C9 H9 . 0.9300 ?
C10 C8 2_678 1.392(3) ?
C10 H10 . 0.9300 ?
N1 Ni1 . 2.1735(18) y
Ni1 O1 . 2.0869(15) y
Ni1 O1 2_577 2.0869(15) n
Ni1 O1W 2_577 2.1245(16) n
Ni1 O1W . 2.1245(16) y
Ni1 N1 2_577 2.1735(18) n
O1W H1W . 0.8206 ?
O1W H2W . 0.8144 ?

loop_
_geom_hbond_atom_site_label_D
_geom_hbond_atom_site_label_H
_geom_hbond_atom_site_label_A
_geom_hbond_site_symmetry_A
_geom_hbond_distance_DH
_geom_hbond_distance_HA
_geom_hbond_distance_DA
_geom_hbond_angle_DHA
O1W H1W O2 2_577 0.82 1.81 2.605(2) 163.2
O1W H2W O1 2_677 0.81 2.21 2.962(2) 154.7
